data_7108430
loop_
_publ_author_name
'Chenjie Zhu'
'Akira Yoshimura'
'Pavlo Solntsev'
'Lei Ji'
'Yunyang Wei'
'Victor N. Nemykin'
'Viktor V. Zhdankin'

_publ_section_title
;
 New highly soluble dimedone-derived iodonium ylides: preparation, X-ray
 structure, and reaction with carbodiimide leading to oxazole derivatives
;
_journal_name_full Chem.Commun.
_journal_page_first 10108
_journal_paper_doi 10.1039/c2cc35708a
_journal_volume 48
_journal_year 2012
_chemical_formula_moiety 'C15 H17 I1 O3'
_chemical_formula_sum 'C15 H17 I O3'
_chemical_formula_weight 372.20
_space_group_IT_number 2
_symmetry_cell_setting triclinic
_symmetry_space_group_name_Hall '-P 1'
_symmetry_space_group_name_H-M 'P -1'
_atom_sites_solution_hydrogens geom
_atom_sites_solution_primary direct
_cell_angle_alpha 73.485(5)
_cell_angle_beta 86.480(6)
_cell_angle_gamma 69.563(5)
_cell_formula_units_Z 2
_cell_length_a 7.9997(3)
_cell_length_b 9.0944(3)
_cell_length_c 10.6971(7)
_cell_measurement_reflns_used 3200
_cell_measurement_temperature 123
_cell_measurement_theta_max 27
_cell_measurement_theta_min 2
_cell_volume 698.55(7)
_computing_cell_refinement 'CrystalClear 2.0'
_computing_data_collection 'CrystalClear 2.0'
_computing_data_reduction 'CrystalStructure 4.0'
_computing_molecular_graphics 'CAMERON (Watkin et al., 1996)'
_computing_publication_material 'CRYSTALS (Betteridge et al., 2003)'
_computing_structure_refinement 'CRYSTALS (Betteridge et al., 2003)'
_computing_structure_solution 'SIR92 (Altomare et al., 1994)'
_diffrn_ambient_temperature 123
_diffrn_measured_fraction_theta_full 0.998
_diffrn_measured_fraction_theta_max 0.998
_diffrn_measurement_device 'Rigaku RAPID II'
_diffrn_measurement_device_type 'Image Plate'
_diffrn_measurement_method \w
_diffrn_radiation_monochromator graphite
_diffrn_radiation_type 'Mo K\a'
_diffrn_radiation_wavelength 0.71075
_diffrn_reflns_av_R_equivalents 0.027
_diffrn_reflns_limit_h_max 10
_diffrn_reflns_limit_h_min -10
_diffrn_reflns_limit_k_max 11
_diffrn_reflns_limit_k_min -11
_diffrn_reflns_limit_l_max 13
_diffrn_reflns_limit_l_min -13
_diffrn_reflns_number 22505
_diffrn_reflns_theta_full 27.470
_diffrn_reflns_theta_max 27.470
_diffrn_reflns_theta_min 3.245
_diffrn_standards_decay_% 0.00
_diffrn_standards_interval_time 2
_diffrn_standards_number 3200
_exptl_absorpt_coefficient_mu 2.293
_exptl_absorpt_correction_T_max 0.48
_exptl_absorpt_correction_T_min 0.30
_exptl_absorpt_correction_type multi-scan
_exptl_absorpt_process_details 'DENZO/SCALEPACK (Otwinowski & Minor, 1997)'
_exptl_crystal_colour colorless
_exptl_crystal_density_diffrn 1.769
_exptl_crystal_density_method 'not measured'
_exptl_crystal_description block
_exptl_crystal_F_000 368
_exptl_crystal_size_max 0.580
_exptl_crystal_size_mid 0.430
_exptl_crystal_size_min 0.320
_refine_diff_density_max 0.47
_refine_diff_density_min -0.27
_refine_ls_extinction_method None
_refine_ls_goodness_of_fit_ref 0.9987
_refine_ls_hydrogen_treatment none
_refine_ls_matrix_type full
_refine_ls_number_parameters 172
_refine_ls_number_reflns 3190
_refine_ls_number_restraints 0
_refine_ls_R_factor_all 0.0159
_refine_ls_R_factor_gt 0.0151
_refine_ls_shift/su_max 0.0017521
_refine_ls_shift/su_mean 0.0000341
_refine_ls_structure_factor_coef Fsqd
_refine_ls_weighting_details
;
Method= Modified Sheldrick
w=1/[\s^2^(F^2^) + ( 0.02P)^2^ + 0.63P]
,where P=(max(Fo^2^,0) + 2Fc^2^)/3
;
_refine_ls_weighting_scheme calc
_refine_ls_wR_factor_all 0.0401
_refine_ls_wR_factor_gt 0.0397
_refine_ls_wR_factor_ref 0.0401
_reflns_limit_h_max 10
_reflns_limit_h_min -10
_reflns_limit_k_max 11
_reflns_limit_k_min -11
_reflns_limit_l_max 13
_reflns_limit_l_min 0
_reflns_number_gt 3072
_reflns_number_total 3200
_reflns_threshold_expression I>2.0\s(I)
_oxford_diffrn_Wilson_B_factor 1.45
_oxford_diffrn_Wilson_scale 0.33
_oxford_refine_ls_r_factor_ref 0.0159
_oxford_refine_ls_scale 1.758(5)
_oxford_reflns_number_all 3190
_oxford_reflns_threshold_expression_ref I>-10.0\s(I)
_cod_data_source_file c2cc35708a.txt
_cod_data_source_block 5a
_cod_original_sg_symbol_H-M 'P -1 '
_cod_original_formula_sum 'C15 H17 I1 O3'
_cod_database_code 7108430

loop_
_symmetry_equiv_pos_as_xyz
x,y,z
-x,-y,-z

loop_
_atom_site_label
_atom_site_type_symbol
_atom_site_fract_x
_atom_site_fract_y
_atom_site_fract_z
_atom_site_U_iso_or_equiv
_atom_site_occupancy
_atom_site_adp_type
_atom_site_refinement_flags_posn
I1 I 0.219809(14) 0.108996(13) 0.916770(10) 0.0178 1.0000 Uani .
C1 C 0.4017(2) 0.1633(2) 0.78282(17) 0.0181 1.0000 Uani .
C2 C 0.3874(2) 0.1440(2) 0.65597(17) 0.0190 1.0000 Uani .
O1 O 0.27577(19) 0.09520(19) 0.62294(14) 0.0290 1.0000 Uani .
C3 C 0.5173(2) 0.1950(2) 0.55754(17) 0.0204 1.0000 Uani .
C4 C 0.6864(2) 0.1991(2) 0.61455(17) 0.0178 1.0000 Uani .
C5 C 0.6357(2) 0.2891(2) 0.72016(17) 0.0197 1.0000 Uani .
C6 C 0.5221(2) 0.2239(2) 0.82565(17) 0.0166 1.0000 Uani .
O2 O 0.53660(17) 0.22926(17) 0.93921(12) 0.0224 1.0000 Uani .
C7 C 0.7797(3) 0.2891(3) 0.50668(19) 0.0264 1.0000 Uani .
C8 C 0.8168(3) 0.0258(2) 0.6731(2) 0.0266 1.0000 Uani .
C9 C 0.0166(2) 0.3412(2) 0.85774(17) 0.0181 1.0000 Uani .
C10 C 0.0109(2) 0.4481(2) 0.73525(19) 0.0222 1.0000 Uani .
C11 C -0.1287(3) 0.5975(2) 0.7017(2) 0.0256 1.0000 Uani .
C12 C -0.2567(3) 0.6362(2) 0.7923(2) 0.0260 1.0000 Uani .
C13 C -0.2500(2) 0.5282(2) 0.91537(19) 0.0227 1.0000 Uani .
C14 C -0.1136(2) 0.3767(2) 0.94842(17) 0.0192 1.0000 Uani .
O3 O -0.09433(17) 0.25648(17) 1.06226(12) 0.0229 1.0000 Uani .
C15 C -0.2313(3) 0.2869(3) 1.15477(18) 0.0253 1.0000 Uani .
H31 H 0.4534 0.3036 0.5079 0.0237 1.0000 Uiso R
H32 H 0.5539 0.1229 0.5028 0.0249 1.0000 Uiso R
H51 H 0.7443 0.2849 0.7591 0.0219 1.0000 Uiso R
H52 H 0.5662 0.4029 0.6794 0.0217 1.0000 Uiso R
H71 H 0.8861 0.2893 0.5433 0.0373 1.0000 Uiso R
H72 H 0.7053 0.4030 0.4693 0.0392 1.0000 Uiso R
H73 H 0.8183 0.2329 0.4385 0.0386 1.0000 Uiso R
H81 H 0.9260 0.0285 0.7036 0.0395 1.0000 Uiso R
H82 H 0.7689 -0.0311 0.7430 0.0390 1.0000 Uiso R
H83 H 0.8469 -0.0352 0.6110 0.0384 1.0000 Uiso R
H101 H 0.0966 0.4191 0.6772 0.0255 1.0000 Uiso R
H111 H -0.1344 0.6699 0.6193 0.0306 1.0000 Uiso R
H121 H -0.3519 0.7370 0.7680 0.0299 1.0000 Uiso R
H131 H -0.3337 0.5522 0.9770 0.0279 1.0000 Uiso R
H151 H -0.2045 0.1899 1.2228 0.0358 1.0000 Uiso R
H152 H -0.2289 0.3780 1.1819 0.0361 1.0000 Uiso R
H153 H -0.3442 0.3121 1.1115 0.0339 1.0000 Uiso R

loop_
_atom_site_aniso_label
_atom_site_aniso_U_11
_atom_site_aniso_U_22
_atom_site_aniso_U_33
_atom_site_aniso_U_23
_atom_site_aniso_U_13
_atom_site_aniso_U_12
I1 0.01514(6) 0.01939(6) 0.01839(6) -0.00552(4) 0.00304(4) -0.00570(4)
C1 0.0151(8) 0.0237(9) 0.0172(8) -0.0078(7) 0.0049(6) -0.0076(7)
C2 0.0166(8) 0.0216(8) 0.0204(8) -0.0091(7) 0.0012(6) -0.0062(7)
O1 0.0276(7) 0.0446(9) 0.0263(7) -0.0177(6) 0.0033(6) -0.0207(7)
C3 0.0207(8) 0.0268(9) 0.0162(8) -0.0091(7) 0.0023(6) -0.0092(7)
C4 0.0165(8) 0.0208(8) 0.0167(8) -0.0061(7) 0.0032(6) -0.0070(7)
C5 0.0192(8) 0.0240(9) 0.0211(8) -0.0108(7) 0.0036(7) -0.0107(7)
C6 0.0144(7) 0.0157(8) 0.0193(8) -0.0077(6) 0.0012(6) -0.0025(6)
O2 0.0229(6) 0.0282(7) 0.0201(6) -0.0133(5) 0.0015(5) -0.0087(5)
C7 0.0282(10) 0.0330(10) 0.0212(9) -0.0070(8) 0.0071(7) -0.0161(8)
C8 0.0223(9) 0.0243(9) 0.0285(10) -0.0085(8) 0.0033(7) -0.0020(8)
C9 0.0144(8) 0.0189(8) 0.0229(8) -0.0083(7) 0.0008(6) -0.0063(6)
C10 0.0186(8) 0.0246(9) 0.0263(9) -0.0066(7) 0.0042(7) -0.0120(7)
C11 0.0229(9) 0.0214(9) 0.0312(10) -0.0021(8) 0.0020(7) -0.0103(8)
C12 0.0198(9) 0.0180(8) 0.0394(11) -0.0073(8) 0.0000(8) -0.0062(7)
C13 0.0166(8) 0.0246(9) 0.0306(10) -0.0143(8) 0.0037(7) -0.0070(7)
C14 0.0167(8) 0.0240(9) 0.0213(8) -0.0098(7) 0.0008(6) -0.0094(7)
O3 0.0175(6) 0.0299(7) 0.0180(6) -0.0070(5) 0.0039(5) -0.0045(5)
C15 0.0206(9) 0.0371(11) 0.0191(9) -0.0128(8) 0.0049(7) -0.0079(8)

loop_
_atom_type_symbol
_atom_type_scat_dispersion_real
_atom_type_scat_dispersion_imag
_atom_type_scat_Cromer_Mann_a1
_atom_type_scat_Cromer_Mann_b1
_atom_type_scat_Cromer_Mann_a2
_atom_type_scat_Cromer_Mann_b2
_atom_type_scat_Cromer_Mann_a3
_atom_type_scat_Cromer_Mann_b3
_atom_type_scat_Cromer_Mann_a4
_atom_type_scat_Cromer_Mann_b4
_atom_type_scat_Cromer_Mann_c
_atom_type_scat_source
C 0.0033 0.0016 2.3100 20.8439 1.0200 10.2075 1.5886 0.5687 0.8650 51.6512 0.2156 'International Tables Vol C 4.2.6.8 and 6.1.1.4'
H 0.0000 0.0000 0.4930 10.5109 0.3229 26.1257 0.1402 3.1424 0.0408 57.7998 0.0030 'International Tables Vol C 4.2.6.8 and 6.1.1.4'
I -0.4742 1.8119 20.1472 4.3470 18.9949 0.3814 7.5138 27.7660 2.2735 66.8776 4.0712 'International Tables Vol C 4.2.6.8 and 6.1.1.4'
O 0.0106 0.0060 3.0485 13.2771 2.2868 5.7011 1.5463 0.3239 0.8670 32.9089 0.2508 'International Tables Vol C 4.2.6.8 and 6.1.1.4'

loop_
_geom_angle_atom_site_label_1
_geom_angle_atom_site_label_2
_geom_angle_atom_site_label_3
_geom_angle
_geom_angle_publ_flag
C1 I1 C9 96.42(7) yes
I1 C1 C2 117.20(12) yes
I1 C1 C6 115.49(12) yes
C2 C1 C6 127.22(16) yes
C1 C2 O1 124.33(16) yes
C1 C2 C3 115.50(15) yes
O1 C2 C3 120.13(16) yes
C2 C3 C4 116.21(14) yes
C2 C3 H31 105.8 no
C4 C3 H31 106.6 no
C2 C3 H32 109.5 no
C4 C3 H32 107.7 no
H31 C3 H32 110.9 no
C3 C4 C5 109.48(14) yes
C3 C4 C7 109.77(15) yes
C5 C4 C7 109.02(15) yes
C3 C4 C8 110.71(15) yes
C5 C4 C8 109.66(15) yes
C7 C4 C8 108.16(15) yes
C4 C5 C6 114.40(14) yes
C4 C5 H51 108.6 no
C6 C5 H51 110.2 no
C4 C5 H52 108.7 no
C6 C5 H52 106.6 no
H51 C5 H52 108.1 no
C5 C6 C1 115.15(15) yes
C5 C6 O2 120.03(15) yes
C1 C6 O2 124.80(16) yes
C4 C7 H71 109.0 no
C4 C7 H72 111.9 no
H71 C7 H72 107.0 no
C4 C7 H73 111.6 no
H71 C7 H73 106.2 no
H72 C7 H73 110.9 no
C4 C8 H81 110.6 no
C4 C8 H82 111.2 no
H81 C8 H82 108.0 no
C4 C8 H83 111.8 no
H81 C8 H83 107.4 no
H82 C8 H83 107.6 no
I1 C9 C10 121.75(13) yes
I1 C9 C14 115.68(13) yes
C10 C9 C14 122.54(17) yes
C9 C10 C11 118.79(17) yes
C9 C10 H101 120.1 no
C11 C10 H101 121.1 no
C10 C11 C12 119.28(18) yes
C10 C11 H111 119.5 no
C12 C11 H111 121.3 no
C11 C12 C13 121.62(18) yes
C11 C12 H121 118.6 no
C13 C12 H121 119.8 no
C12 C13 C14 119.47(17) yes
C12 C13 H131 122.8 no
C14 C13 H131 117.7 no
C9 C14 C13 118.25(17) yes
C9 C14 O3 115.72(16) yes
C13 C14 O3 126.02(16) yes
C14 O3 C15 116.82(14) yes
O3 C15 H151 106.0 no
O3 C15 H152 107.6 no
H151 C15 H152 113.4 no
O3 C15 H153 107.8 no
H151 C15 H153 110.7 no
H152 C15 H153 110.9 no

loop_
_geom_bond_atom_site_label_1
_geom_bond_atom_site_label_2
_geom_bond_distance
_geom_bond_publ_flag
I1 C1 2.0638(17) yes
I1 C9 2.1146(17) yes
C1 C2 1.433(2) yes
C1 C6 1.417(2) yes
C2 O1 1.235(2) yes
C2 C3 1.525(2) yes
C3 C4 1.534(2) yes
C3 H31 0.950 no
C3 H32 0.960 no
C4 C5 1.532(2) yes
C4 C7 1.530(2) yes
C4 C8 1.528(3) yes
C5 C6 1.523(2) yes
C5 H51 0.971 no
C5 H52 0.971 no
C6 O2 1.244(2) yes
C7 H71 0.960 no
C7 H72 0.975 no
C7 H73 0.981 no
C8 H81 0.961 no
C8 H82 0.926 no
C8 H83 0.950 no
C9 C10 1.384(3) yes
C9 C14 1.396(2) yes
C10 C11 1.391(3) yes
C10 H101 0.916 no
C11 C12 1.390(3) yes
C11 H111 0.931 no
C12 C13 1.392(3) yes
C12 H121 0.943 no
C13 C14 1.391(3) yes
C13 H131 0.926 no
C14 O3 1.360(2) yes
O3 C15 1.438(2) yes
C15 H151 0.936 no
C15 H152 0.959 no
C15 H153 0.964 no

loop_
_geom_hbond_atom_site_label_D
_geom_hbond_atom_site_label_H
_geom_hbond_atom_site_label_A
_geom_hbond_site_symmetry_A
_geom_hbond_angle_DHA
_geom_hbond_distance_DH
_geom_hbond_distance_HA
_geom_hbond_distance_DA
_geom_hbond_publ_flag
C13 H131 O2 2_567 144.82(6) 0.92551 2.443 3.244(3) yes
C15 H153 O2 1_455 138.10(5) 0.96449 2.526 3.307(3) yes
